data_4100474
loop_
_publ_author_name
'Lambert, C.'
'Schelter, J.'
'Amthor, S.'
'Coropceanu, V.'
'Br\'edas, J.-L.'
'Gruhn, N. E.'

_journal_name_full 'Journal of the American Chemical Society'
_journal_paper_doi 10.1021/ja0512531
_journal_year 2005
_chemical_formula_sum 'C92.5 H66 Cl9 F8 Fe2 N4 O8'
_chemical_formula_weight 1944.24
_space_group_IT_number 2
_symmetry_cell_setting triclinic
_symmetry_space_group_name_Hall '-P 1'
_symmetry_space_group_name_H-M 'P -1'
_cell_angle_alpha 101.087(4)
_cell_angle_beta 108.835(4)
_cell_angle_gamma 96.944(4)
_cell_formula_units_Z 2
_cell_length_a 14.624(3)
_cell_length_b 16.815(3)
_cell_length_c 19.000(4)
_cell_measurement_temperature 173(2)
_cell_volume 4254.2(14)
_diffrn_ambient_temperature 173(2)
_exptl_crystal_density_diffrn 1.518
_cod_original_formula_sum 'C92.50 H66 Cl9 F8 Fe2 N4 O8'
_cod_database_code 4100474

loop_
_symmetry_equiv_pos_as_xyz
'x, y, z'
'-x, -y, -z'

loop_
_atom_site_label
_atom_site_type_symbol
_atom_site_fract_x
_atom_site_fract_y
_atom_site_fract_z
_atom_site_U_iso_or_equiv
_atom_site_adp_type
_atom_site_occupancy
_atom_site_symmetry_multiplicity
_atom_site_calc_flag
_atom_site_refinement_flags
_atom_site_disorder_assembly
_atom_site_disorder_group
C1 C 0.1998(6) 0.6002(5) 0.1671(6) 0.036(2) Uani 1 1 d . . .
H1 H 0.2270 0.5604 0.1923 0.044 Uiso 1 1 calc R . .
C2 C 0.1010(6) 0.5825(6) 0.1232(5) 0.040(2) Uani 1 1 d . . .
H2 H 0.0606 0.5319 0.1192 0.048 Uiso 1 1 calc R . .
C3 C 0.0623(6) 0.6386(5) 0.0858(5) 0.029(2) Uani 1 1 d . . .
C4 C 0.1222(7) 0.7117(6) 0.0946(6) 0.045(3) Uani 1 1 d . . .
H4 H 0.0968 0.7523 0.0696 0.054 Uiso 1 1 calc R . .
C5 C 0.2208(6) 0.7255(6) 0.1407(6) 0.044(3) Uani 1 1 d . . .
H5 H 0.2623 0.7764 0.1470 0.053 Uiso 1 1 calc R . .
C6 C -0.0397(7) 0.6224(6) 0.0358(6) 0.039(2) Uani 1 1 d . . .
C7 C 0.7912(6) 0.8044(6) 0.4597(5) 0.045(3) Uani 1 1 d . . .
H7 H 0.7497 0.8384 0.4743 0.054 Uiso 1 1 calc R . .
C8 C 0.8890(7) 0.8230(6) 0.5021(6) 0.052(3) Uani 1 1 d . . .
H8 H 0.9146 0.8686 0.5458 0.063 Uiso 1 1 calc R . .
C9 C 0.9504(6) 0.7756(5) 0.4817(5) 0.030(2) Uani 1 1 d . . .
C10 C 0.9093(7) 0.7085(6) 0.4199(6) 0.044(3) Uani 1 1 d . . .
H10 H 0.9491 0.6729 0.4050 0.053 Uiso 1 1 calc R . .
C11 C 0.8093(7) 0.6935(6) 0.3799(5) 0.042(3) Uani 1 1 d . . .
H11 H 0.7809 0.6473 0.3369 0.051 Uiso 1 1 calc R . .
C12 C 1.0543(7) 0.7948(6) 0.5256(6) 0.041(2) Uani 1 1 d . . .
C18 C 0.5615(6) 0.7180(5) 0.1737(5) 0.0211(18) Uani 1 1 d . . .
C19 C 0.5986(6) 0.7181(5) 0.1090(4) 0.0209(18) Uani 1 1 d . . .
C20 C 0.6961(6) 0.7560(5) 0.1246(5) 0.0225(18) Uani 1 1 d . . .
C21 C 0.7368(6) 0.7458(5) 0.0685(5) 0.030(2) Uani 1 1 d . . .
H21 H 0.8030 0.7718 0.0798 0.036 Uiso 1 1 calc R . .
C22 C 0.6818(7) 0.6978(6) -0.0040(5) 0.037(2) Uani 1 1 d . . .
H22 H 0.7115 0.6876 -0.0417 0.044 Uiso 1 1 calc R . .
C23 C 0.5829(6) 0.6642(6) -0.0221(5) 0.031(2) Uani 1 1 d . . .
H23 H 0.5444 0.6346 -0.0733 0.037 Uiso 1 1 calc R . .
C24 C 0.5399(6) 0.6732(5) 0.0329(4) 0.0244(19) Uani 1 1 d . . .
C25 C 0.4317(6) 0.6404(5) 0.0084(4) 0.0260(19) Uani 1 1 d . . .
C26 C 0.3681(6) 0.6736(5) -0.0444(5) 0.029(2) Uani 1 1 d . . .
H26 H 0.3940 0.7151 -0.0643 0.035 Uiso 1 1 calc R . .
C27 C 0.2670(7) 0.6467(6) -0.0684(5) 0.037(2) Uani 1 1 d . . .
H27 H 0.2231 0.6699 -0.1039 0.044 Uiso 1 1 calc R . .
C28 C 0.2320(7) 0.5863(6) -0.0398(5) 0.039(2) Uani 1 1 d . . .
C29 C 0.2913(7) 0.5504(6) 0.0102(5) 0.037(2) Uani 1 1 d . . .
H29 H 0.2640 0.5078 0.0282 0.045 Uiso 1 1 calc R . .
C30 C 0.3926(6) 0.5767(6) 0.0346(5) 0.032(2) Uani 1 1 d . . .
H30 H 0.4354 0.5516 0.0690 0.039 Uiso 1 1 calc R . .
C31 C 0.7579(6) 0.8129(5) 0.2011(5) 0.026(2) Uani 1 1 d . . .
C32 C 0.8517(7) 0.8046(6) 0.2396(5) 0.036(2) Uani 1 1 d . . .
H32 H 0.8770 0.7609 0.2174 0.044 Uiso 1 1 calc R . .
C33 C 0.9114(7) 0.8574(6) 0.3095(6) 0.044(3) Uani 1 1 d . . .
H33 H 0.9755 0.8494 0.3361 0.053 Uiso 1 1 calc R . .
C34 C 0.8740(7) 0.9211(6) 0.3383(6) 0.044(3) Uani 1 1 d . . .
C35 C 0.7807(7) 0.9327(6) 0.3030(5) 0.038(2) Uani 1 1 d . . .
H35 H 0.7559 0.9767 0.3253 0.046 Uiso 1 1 calc R . .
C36 C 0.7236(6) 0.8776(5) 0.2332(5) 0.029(2) Uani 1 1 d . . .
H36 H 0.6592 0.8851 0.2070 0.035 Uiso 1 1 calc R . .
C37 C 0.5087(6) 0.8693(5) 0.3129(4) 0.0201(18) Uani 1 1 d . . .
C38 C 0.5154(6) 0.9615(5) 0.3251(5) 0.0241(19) Uani 1 1 d . . .
C39 C 0.4572(6) 0.9970(5) 0.2697(5) 0.0243(19) Uani 1 1 d . . .
C40 C 0.4709(7) 1.0816(5) 0.2813(5) 0.034(2) Uani 1 1 d . . .
H40 H 0.4305 1.1048 0.2436 0.041 Uiso 1 1 calc R . .
C41 C 0.5416(7) 1.1334(5) 0.3461(5) 0.040(2) Uani 1 1 d . . .
H41 H 0.5500 1.1916 0.3529 0.048 Uiso 1 1 calc R . .
C42 C 0.5998(7) 1.1004(5) 0.4008(5) 0.034(2) Uani 1 1 d . . .
H42 H 0.6499 1.1363 0.4447 0.040 Uiso 1 1 calc R . .
C43 C 0.5869(6) 1.0158(5) 0.3934(5) 0.0248(19) Uani 1 1 d . . .
C44 C 0.6446(6) 0.9874(5) 0.4614(4) 0.0219(18) Uani 1 1 d . . .
C45 C 0.7459(7) 1.0152(5) 0.4966(5) 0.034(2) Uani 1 1 d . . .
H45 H 0.7802 1.0478 0.4738 0.041 Uiso 1 1 calc R . .
C46 C 0.7970(7) 0.9964(6) 0.5638(6) 0.040(2) Uani 1 1 d . . .
H46 H 0.8664 1.0153 0.5869 0.048 Uiso 1 1 calc R . .
C47 C 0.7482(7) 0.9508(6) 0.5969(5) 0.041(3) Uani 1 1 d . . .
C48 C 0.6478(7) 0.9209(6) 0.5641(5) 0.037(2) Uani 1 1 d . . .
H48 H 0.6145 0.8882 0.5874 0.045 Uiso 1 1 calc R . .
C49 C 0.5969(6) 0.9402(5) 0.4957(5) 0.026(2) Uani 1 1 d . . .
H49 H 0.5277 0.9204 0.4723 0.032 Uiso 1 1 calc R . .
C50 C 0.3799(7) 0.9486(5) 0.1945(5) 0.028(2) Uani 1 1 d . . .
C51 C 0.2831(7) 0.9578(6) 0.1778(5) 0.038(2) Uani 1 1 d . . .
H51A H 0.2587 0.9355 0.2144 0.045 Uiso 1 1 calc R . .
H51B H 0.2837 1.0179 0.1892 0.045 Uiso 1 1 calc R . .
C52 C 0.2140(7) 0.9234(6) 0.1053(6) 0.044(3) Uani 1 1 d . . .
H52A H 0.1599 0.8868 0.1109 0.052 Uiso 1 1 calc R . .
H52B H 0.1860 0.9688 0.0854 0.052 Uiso 1 1 calc R . .
C53 C 0.2416(8) 0.8792(6) 0.0504(6) 0.044(3) Uani 1 1 d . . .
C54 C 0.3347(7) 0.8653(6) 0.0648(6) 0.043(3) Uani 1 1 d . . .
H54A H 0.3591 0.8843 0.0267 0.052 Uiso 1 1 calc R . .
H54B H 0.3310 0.8048 0.0552 0.052 Uiso 1 1 calc R . .
C55 C 0.4062(7) 0.9022(5) 0.1386(5) 0.033(2) Uani 1 1 d . . .
H55A H 0.4348 0.8573 0.1591 0.039 Uiso 1 1 calc R . .
H55B H 0.4599 0.9381 0.1316 0.039 Uiso 1 1 calc R . .
C56 C 0.4555(6) 0.7009(5) 0.4050(4) 0.0168(17) Uani 1 1 d . . .
C57 C 0.4172(6) 0.6863(5) 0.4670(4) 0.0219(18) Uani 1 1 d . . .
C58 C 0.4739(6) 0.6582(5) 0.5282(4) 0.0219(18) Uani 1 1 d . . .
C59 C 0.4321(7) 0.6359(5) 0.5788(5) 0.030(2) Uani 1 1 d . . .
H59 H 0.4693 0.6141 0.6191 0.036 Uiso 1 1 calc R . .
C60 C 0.3365(7) 0.6447(5) 0.5720(5) 0.034(2) Uani 1 1 d . . .
H60 H 0.3088 0.6290 0.6074 0.041 Uiso 1 1 calc R . .
C61 C 0.2822(6) 0.6763(5) 0.5137(5) 0.029(2) Uani 1 1 d . . .
H61 H 0.2175 0.6836 0.5101 0.035 Uiso 1 1 calc R . .
C62 C 0.3207(6) 0.6978(5) 0.4596(5) 0.0229(18) Uani 1 1 d . . .
C63 C 0.2589(6) 0.7335(5) 0.3998(4) 0.0218(18) Uani 1 1 d . . .
C64 C 0.1616(6) 0.6980(5) 0.3583(5) 0.032(2) Uani 1 1 d . . .
H64 H 0.1329 0.6491 0.3675 0.039 Uiso 1 1 calc R . .
C65 C 0.1052(7) 0.7327(6) 0.3033(6) 0.044(3) Uani 1 1 d . . .
H65 H 0.0379 0.7079 0.2751 0.052 Uiso 1 1 calc R . .
C66 C 0.1459(7) 0.8023(6) 0.2895(6) 0.038(2) Uani 1 1 d . . .
C67 C 0.2428(7) 0.8402(6) 0.3290(5) 0.032(2) Uani 1 1 d . . .
H67 H 0.2708 0.8885 0.3185 0.038 Uiso 1 1 calc R . .
C68 C 0.2983(6) 0.8053(5) 0.3847(5) 0.0250(19) Uani 1 1 d . . .
H68 H 0.3650 0.8311 0.4135 0.030 Uiso 1 1 calc R . .
C69 C 0.5792(6) 0.6526(5) 0.5432(4) 0.0249(19) Uani 1 1 d . . .
C70 C 0.6512(7) 0.7075(5) 0.6061(5) 0.031(2) Uani 1 1 d . . .
H70 H 0.6325 0.7465 0.6394 0.038 Uiso 1 1 calc R . .
C71 C 0.7497(7) 0.7063(6) 0.6209(6) 0.042(2) Uani 1 1 d . . .
H71 H 0.7989 0.7436 0.6645 0.050 Uiso 1 1 calc R . .
C72 C 0.7755(7) 0.6502(6) 0.5717(6) 0.042(2) Uani 1 1 d . . .
C73 C 0.7056(8) 0.5932(6) 0.5077(6) 0.042(2) Uani 1 1 d . . .
H73 H 0.7242 0.5543 0.4742 0.050 Uiso 1 1 calc R . .
C74 C 0.6088(7) 0.5964(6) 0.4958(5) 0.035(2) Uani 1 1 d . . .
H74 H 0.5596 0.5582 0.4529 0.042 Uiso 1 1 calc R . .
C75 C 0.4981(5) 0.5483(5) 0.2578(4) 0.0159(16) Uani 1 1 d . . .
C76 C 0.4936(5) 0.4558(5) 0.2420(4) 0.0163(16) Uani 1 1 d . . .
C77 C 0.4100(6) 0.4005(5) 0.2342(4) 0.0199(17) Uani 1 1 d . . .
C78 C 0.4077(6) 0.3144(5) 0.2174(4) 0.0247(19) Uani 1 1 d . . .
H78 H 0.3501 0.2769 0.2114 0.030 Uiso 1 1 calc R . .
C79 C 0.4877(7) 0.2852(5) 0.2099(5) 0.030(2) Uani 1 1 d . . .
H79 H 0.4855 0.2273 0.1985 0.036 Uiso 1 1 calc R . .
C80 C 0.5727(6) 0.3393(5) 0.2185(4) 0.0250(19) Uani 1 1 d . . .
H80 H 0.6284 0.3181 0.2140 0.030 Uiso 1 1 calc R . .
C81 C 0.5766(6) 0.4244(5) 0.2338(4) 0.0193(17) Uani 1 1 d . . .
C82 C 0.6665(5) 0.4758(5) 0.2308(4) 0.0202(18) Uani 1 1 d . . .
C83 C 0.7593(6) 0.4662(5) 0.2727(5) 0.029(2) Uani 1 1 d . . .
H83 H 0.7659 0.4321 0.3078 0.035 Uiso 1 1 calc R . .
C84 C 0.8437(6) 0.5058(6) 0.2644(5) 0.032(2) Uani 1 1 d . . .
H84 H 0.9076 0.4994 0.2933 0.039 Uiso 1 1 calc R . .
C85 C 0.8303(7) 0.5535(5) 0.2135(6) 0.038(2) Uani 1 1 d . . .
C86 C 0.7407(7) 0.5660(5) 0.1711(5) 0.033(2) Uani 1 1 d . . .
H86 H 0.7347 0.6003 0.1362 0.040 Uiso 1 1 calc R . .
C87 C 0.6573(6) 0.5257(5) 0.1814(5) 0.0242(19) Uani 1 1 d . . .
H87 H 0.5937 0.5335 0.1534 0.029 Uiso 1 1 calc R . .
C88 C 0.3221(6) 0.4266(4) 0.2484(4) 0.0181(17) Uani 1 1 d . . .
C89 C 0.2275(6) 0.3918(5) 0.1968(5) 0.028(2) Uani 1 1 d . . .
H89 H 0.2197 0.3560 0.1491 0.034 Uiso 1 1 calc R . .
C90 C 0.1454(6) 0.4071(6) 0.2118(5) 0.037(2) Uani 1 1 d . . .
H90 H 0.0813 0.3814 0.1762 0.044 Uiso 1 1 calc R . .
C91 C 0.1582(7) 0.4606(6) 0.2801(6) 0.040(2) Uani 1 1 d . . .
C92 C 0.2493(6) 0.4973(5) 0.3333(5) 0.031(2) Uani 1 1 d . . .
H92 H 0.2560 0.5338 0.3803 0.037 Uiso 1 1 calc R . .
C93 C 0.3316(6) 0.4800(5) 0.3172(5) 0.0240(19) Uani 1 1 d . . .
H93 H 0.3955 0.5049 0.3536 0.029 Uiso 1 1 calc R . .
Cl1S Cl 0.9234(3) 0.7956(3) 0.9569(3) 0.1093(15) Uani 1 1 d . . .
Cl2S Cl 0.8396(3) 0.8590(2) 0.8251(2) 0.0866(11) Uani 1 1 d . . .
Cl3S Cl 0.0739(5) 1.0378(5) 0.8861(3) 0.214(4) Uani 1 1 d . . .
Cl4S Cl 0.0395(5) 0.9098(4) 0.7478(5) 0.184(3) Uani 1 1 d . . .
Cl5S Cl 0.3082(3) 0.1020(3) 1.0588(2) 0.0972(13) Uani 1 1 d . . .
Cl6S Cl 0.4497(4) 0.1043(4) 0.9852(4) 0.1378(19) Uani 1 1 d . . .
Cl7S Cl 0.6476(5) 0.1191(5) 0.1700(3) 0.194(3) Uani 1 1 d . . .
Cl8S Cl 0.8157(5) 0.2477(4) 0.2571(4) 0.166(3) Uani 1 1 d . . .
C1S C 0.9387(14) 0.8507(18) 0.8967(17) 0.249(19) Uani 1 1 d . . .
H1S1 H 0.9840 0.8270 0.8733 0.299 Uiso 1 1 calc R . .
H1S2 H 0.9729 0.9073 0.9274 0.299 Uiso 1 1 calc R . .
C2S C 0.0202(13) 1.0025(10) 0.7911(9) 0.101(5) Uani 1 1 d . . .
H2S1 H 0.0419 1.0450 0.7673 0.121 Uiso 1 1 calc R . .
H2S2 H -0.0518 0.9978 0.7783 0.121 Uiso 1 1 calc R . .
C3S C 0.3530(18) 0.0551(13) 0.9889(16) 0.183(11) Uani 1 1 d . . .
H3S1 H 0.3655 0.0007 0.9978 0.219 Uiso 1 1 calc R . .
H3S2 H 0.3003 0.0447 0.9380 0.219 Uiso 1 1 calc R . .
C4S C 0.7375(13) 0.1587(12) 0.2549(10) 0.121(6) Uani 1 1 d . . .
H4S1 H 0.7771 0.1164 0.2680 0.145 Uiso 1 1 calc R . .
H4S2 H 0.7077 0.1726 0.2946 0.145 Uiso 1 1 calc R . .
F1 F 0.9312(4) 0.9742(4) 0.4074(3) 0.0637(19) Uani 1 1 d . . .
F2 F 0.1319(4) 0.5605(4) -0.0631(3) 0.0594(18) Uani 1 1 d . . .
F3 F 0.7959(5) 0.9329(4) 0.6633(3) 0.0669(19) Uani 1 1 d . . .
F4 F 0.1741(5) 0.8460(4) -0.0212(3) 0.0667(19) Uani 1 1 d . . .
F5 F 0.8719(4) 0.6488(4) 0.5845(4) 0.071(2) Uani 1 1 d . . .
F6 F 0.0909(4) 0.8357(4) 0.2360(3) 0.0590(17) Uani 1 1 d . . .
F7 F 0.9119(4) 0.5913(3) 0.2031(4) 0.0570(17) Uani 1 1 d . . .
F8 F 0.0776(4) 0.4775(3) 0.2976(4) 0.0549(17) Uani 1 1 d . . .
N1 N 0.2588(5) 0.6709(4) 0.1757(4) 0.0221(15) Uani 1 1 d . . .
N2 N -0.1178(6) 0.6122(6) -0.0051(5) 0.054(2) Uani 1 1 d . . .
N3 N 0.7515(5) 0.7415(4) 0.3995(4) 0.0229(16) Uani 1 1 d . . .
N4 N 1.1368(6) 0.8134(6) 0.5600(6) 0.065(3) Uani 1 1 d . . .
O1 O 0.4740(4) 0.7272(3) 0.1640(3) 0.0207(12) Uani 1 1 d . . .
O2 O 0.6191(4) 0.7066(3) 0.2334(3) 0.0196(12) Uani 1 1 d . . .
O3 O 0.4233(4) 0.8247(3) 0.2804(3) 0.0211(12) Uani 1 1 d . . .
O4 O 0.5870(4) 0.8423(3) 0.3344(3) 0.0197(12) Uani 1 1 d . . .
O5 O 0.3987(4) 0.6741(3) 0.3372(3) 0.0205(12) Uani 1 1 d . . .
O6 O 0.5447(4) 0.7362(3) 0.4254(3) 0.0210(12) Uani 1 1 d . . .
O7 O 0.4299(4) 0.5727(3) 0.2137(3) 0.0168(11) Uani 1 1 d . . .
O8 O 0.5683(4) 0.5933(3) 0.3153(3) 0.0167(11) Uani 1 1 d . . .
Fe2 Fe 0.60005(8) 0.72172(7) 0.33759(6) 0.0157(3) Uani 1 1 d . . .
Fe1 Fe 0.40963(8) 0.69634(7) 0.23808(6) 0.0155(3) Uani 1 1 d . . .
Cl1M Cl 0.0608(4) 0.5836(4) 0.5492(4) 0.084(3) Uiso 0.632(16) 1 d PD . 1
C1M C -0.048(2) 0.519(3) 0.512(3) 0.097(16) Uiso 0.316(8) 1 d PD . 1
Cl2M Cl 0.0713(13) 0.5504(12) 0.4962(13) 0.154(9) Uiso 0.368(16) 1 d PD . 2
C2M C 0.021(9) 0.513(8) 0.552(6) 0.14(4) Uiso 0.184(8) 1 d PD . 2

loop_
_atom_site_aniso_label
_atom_site_aniso_U_11
_atom_site_aniso_U_22
_atom_site_aniso_U_33
_atom_site_aniso_U_23
_atom_site_aniso_U_13
_atom_site_aniso_U_12
C1 0.023(5) 0.029(5) 0.052(6) 0.021(5) 0.003(4) -0.001(4)
C2 0.021(5) 0.042(6) 0.040(6) 0.010(5) -0.006(4) -0.009(4)
C3 0.021(5) 0.034(5) 0.022(5) 0.002(4) 0.002(4) -0.006(4)
C4 0.030(5) 0.033(6) 0.059(7) 0.026(5) -0.011(5) 0.008(4)
C5 0.020(5) 0.028(5) 0.065(7) 0.016(5) -0.010(5) -0.008(4)
C6 0.026(5) 0.049(6) 0.038(6) 0.012(5) 0.004(5) 0.008(5)
C7 0.019(5) 0.054(7) 0.033(6) -0.029(5) -0.008(4) 0.007(4)
C8 0.031(6) 0.054(7) 0.035(6) -0.035(5) -0.010(5) 0.005(5)
C9 0.021(5) 0.029(5) 0.034(5) 0.003(4) 0.007(4) 0.000(4)
C10 0.029(5) 0.051(6) 0.042(6) -0.010(5) 0.010(5) 0.011(5)
C11 0.027(5) 0.047(6) 0.037(6) -0.018(5) 0.007(4) 0.005(4)
C12 0.022(5) 0.042(6) 0.051(7) 0.001(5) 0.008(5) 0.004(4)
C18 0.028(5) 0.015(4) 0.021(5) 0.002(3) 0.013(4) 0.001(3)
C19 0.020(4) 0.027(5) 0.022(4) 0.011(4) 0.010(4) 0.011(4)
C20 0.024(4) 0.023(4) 0.020(4) 0.007(4) 0.008(4) 0.000(4)
C21 0.025(5) 0.038(5) 0.028(5) 0.008(4) 0.015(4) -0.001(4)
C22 0.047(6) 0.051(6) 0.024(5) 0.017(5) 0.023(5) 0.015(5)
C23 0.035(5) 0.042(6) 0.014(4) 0.006(4) 0.007(4) 0.005(4)
C24 0.032(5) 0.024(5) 0.018(4) 0.004(4) 0.009(4) 0.006(4)
C25 0.033(5) 0.026(5) 0.014(4) -0.005(3) 0.010(4) -0.002(4)
C26 0.031(5) 0.022(5) 0.026(5) -0.006(4) 0.007(4) 0.002(4)
C27 0.034(5) 0.041(6) 0.023(5) -0.003(4) -0.001(4) 0.009(4)
C28 0.032(6) 0.035(6) 0.030(5) -0.018(5) 0.006(4) -0.010(4)
C29 0.041(6) 0.037(6) 0.027(5) -0.005(4) 0.016(5) -0.010(5)
C30 0.031(5) 0.035(5) 0.015(4) -0.005(4) -0.004(4) -0.002(4)
C31 0.024(5) 0.025(5) 0.028(5) 0.009(4) 0.009(4) -0.008(4)
C32 0.035(5) 0.028(5) 0.040(6) -0.002(4) 0.011(5) 0.004(4)
C33 0.024(5) 0.051(7) 0.039(6) -0.004(5) -0.002(4) -0.002(5)
C34 0.034(6) 0.046(6) 0.039(6) 0.002(5) 0.011(5) -0.014(5)
C35 0.041(6) 0.036(6) 0.035(6) -0.006(4) 0.020(5) 0.001(4)
C36 0.020(5) 0.031(5) 0.032(5) 0.001(4) 0.008(4) 0.001(4)
C37 0.035(5) 0.013(4) 0.015(4) -0.001(3) 0.016(4) 0.003(4)
C38 0.029(5) 0.022(5) 0.026(5) 0.003(4) 0.019(4) 0.001(4)
C39 0.024(4) 0.022(5) 0.022(4) 0.000(4) 0.007(4) -0.003(4)
C40 0.044(6) 0.022(5) 0.033(5) 0.011(4) 0.009(4) 0.002(4)
C41 0.064(7) 0.016(5) 0.039(6) 0.003(4) 0.022(5) 0.004(5)
C42 0.048(6) 0.014(4) 0.030(5) -0.006(4) 0.010(5) 0.000(4)
C43 0.025(5) 0.020(4) 0.031(5) 0.007(4) 0.014(4) -0.002(4)
C44 0.025(4) 0.014(4) 0.022(4) -0.009(3) 0.010(4) -0.002(3)
C45 0.034(5) 0.019(5) 0.040(6) -0.008(4) 0.015(5) -0.009(4)
C46 0.026(5) 0.042(6) 0.035(6) -0.007(5) 0.000(5) 0.005(4)
C47 0.044(6) 0.041(6) 0.025(5) -0.007(4) 0.002(5) 0.021(5)
C48 0.051(6) 0.035(6) 0.021(5) -0.001(4) 0.014(5) 0.006(5)
C49 0.022(4) 0.025(5) 0.028(5) -0.004(4) 0.011(4) -0.002(4)
C50 0.040(5) 0.017(4) 0.033(5) 0.013(4) 0.015(4) 0.009(4)
C51 0.049(6) 0.027(5) 0.040(6) 0.017(4) 0.013(5) 0.013(4)
C52 0.041(6) 0.039(6) 0.056(7) 0.034(5) 0.010(5) 0.011(5)
C53 0.043(6) 0.041(6) 0.034(6) 0.006(5) 0.000(5) 0.000(5)
C54 0.049(7) 0.032(6) 0.037(6) 0.000(5) 0.009(5) -0.006(5)
C55 0.035(5) 0.028(5) 0.036(5) 0.011(4) 0.013(4) 0.006(4)
C56 0.022(4) 0.016(4) 0.013(4) 0.003(3) 0.007(3) 0.007(3)
C57 0.034(5) 0.014(4) 0.015(4) -0.003(3) 0.011(4) -0.001(3)
C58 0.028(5) 0.013(4) 0.017(4) -0.007(3) 0.007(4) -0.002(3)
C59 0.047(6) 0.025(5) 0.018(5) 0.004(4) 0.014(4) 0.003(4)
C60 0.052(6) 0.030(5) 0.026(5) 0.008(4) 0.024(5) 0.000(4)
C61 0.029(5) 0.027(5) 0.029(5) -0.002(4) 0.016(4) -0.003(4)
C62 0.027(5) 0.016(4) 0.022(4) -0.005(3) 0.012(4) -0.003(3)
C63 0.022(4) 0.023(4) 0.019(4) -0.004(3) 0.010(4) 0.003(3)
C64 0.023(5) 0.027(5) 0.040(6) -0.001(4) 0.008(4) 0.004(4)
C65 0.023(5) 0.048(6) 0.058(7) 0.004(5) 0.015(5) 0.011(5)
C66 0.034(6) 0.044(6) 0.041(6) 0.008(5) 0.015(5) 0.024(5)
C67 0.042(6) 0.038(5) 0.029(5) 0.013(4) 0.023(5) 0.019(4)
C68 0.024(4) 0.026(5) 0.022(5) -0.001(4) 0.010(4) 0.005(4)
C69 0.033(5) 0.024(5) 0.016(4) 0.008(4) 0.004(4) 0.005(4)
C70 0.041(6) 0.028(5) 0.021(5) 0.002(4) 0.009(4) 0.005(4)
C71 0.039(6) 0.035(6) 0.036(6) 0.005(5) -0.001(5) -0.003(5)
C72 0.032(6) 0.048(6) 0.050(7) 0.022(5) 0.014(5) 0.008(5)
C73 0.052(7) 0.038(6) 0.046(6) 0.016(5) 0.023(5) 0.019(5)
C74 0.046(6) 0.031(5) 0.022(5) 0.005(4) 0.006(4) 0.010(4)
C75 0.021(4) 0.016(4) 0.017(4) 0.011(3) 0.012(4) 0.005(3)
C76 0.017(4) 0.017(4) 0.010(4) 0.004(3) -0.002(3) 0.001(3)
C77 0.020(4) 0.022(4) 0.014(4) 0.004(3) 0.002(3) 0.000(3)
C78 0.026(5) 0.025(5) 0.016(4) 0.001(4) 0.004(4) -0.004(4)
C79 0.042(5) 0.020(4) 0.030(5) 0.005(4) 0.015(4) 0.009(4)
C80 0.028(5) 0.028(5) 0.018(4) 0.006(4) 0.004(4) 0.014(4)
C81 0.022(4) 0.018(4) 0.012(4) 0.002(3) 0.002(3) -0.001(3)
C82 0.018(4) 0.020(4) 0.017(4) -0.005(3) 0.005(3) 0.004(3)
C83 0.026(5) 0.031(5) 0.026(5) 0.004(4) 0.008(4) 0.002(4)
C84 0.010(4) 0.038(6) 0.037(5) -0.010(4) 0.005(4) 0.001(4)
C85 0.031(5) 0.023(5) 0.058(7) -0.012(5) 0.029(5) -0.005(4)
C86 0.049(6) 0.020(5) 0.030(5) -0.001(4) 0.020(5) 0.005(4)
C87 0.024(4) 0.017(4) 0.031(5) -0.001(4) 0.015(4) 0.001(3)
C88 0.022(4) 0.014(4) 0.018(4) 0.010(3) 0.006(3) 0.002(3)
C89 0.031(5) 0.022(5) 0.029(5) 0.005(4) 0.013(4) -0.003(4)
C90 0.018(5) 0.044(6) 0.038(6) 0.007(5) 0.001(4) -0.002(4)
C91 0.035(6) 0.030(5) 0.061(7) 0.015(5) 0.025(5) 0.002(4)
C92 0.038(5) 0.022(5) 0.036(5) 0.004(4) 0.021(4) 0.004(4)
C93 0.025(5) 0.021(4) 0.027(5) 0.005(4) 0.012(4) 0.001(4)
Cl1S 0.084(3) 0.123(4) 0.109(3) 0.050(3) 0.010(2) 0.006(2)
Cl2S 0.080(3) 0.094(3) 0.087(3) 0.031(2) 0.025(2) 0.019(2)
Cl3S 0.192(6) 0.249(8) 0.110(4) 0.057(5) -0.017(4) -0.113(6)
Cl4S 0.178(6) 0.128(5) 0.319(10) 0.062(5) 0.172(7) 0.057(4)
Cl5S 0.119(3) 0.090(3) 0.089(3) 0.025(2) 0.050(3) 0.001(2)
Cl6S 0.114(4) 0.145(5) 0.182(5) 0.061(4) 0.079(4) 0.021(3)
Cl7S 0.149(5) 0.278(9) 0.116(5) -0.028(5) 0.023(4) 0.094(6)
Cl8S 0.181(6) 0.127(5) 0.237(7) 0.087(5) 0.094(5) 0.078(4)
C1S 0.073(13) 0.33(4) 0.35(4) 0.29(3) -0.014(18) -0.024(17)
C2S 0.114(13) 0.095(12) 0.095(12) 0.036(10) 0.027(10) 0.030(10)
C3S 0.24(3) 0.118(17) 0.29(3) 0.072(19) 0.20(3) 0.037(17)
C4S 0.103(14) 0.137(17) 0.115(15) 0.048(13) 0.018(12) 0.023(12)
F1 0.049(4) 0.066(4) 0.041(4) -0.026(3) 0.003(3) -0.020(3)
F2 0.029(3) 0.066(4) 0.060(4) -0.010(3) 0.007(3) -0.011(3)
F3 0.078(5) 0.071(4) 0.030(3) 0.005(3) -0.007(3) 0.019(4)
F4 0.058(4) 0.075(5) 0.034(3) -0.001(3) -0.013(3) -0.003(3)
F5 0.030(3) 0.088(5) 0.093(5) 0.021(4) 0.018(3) 0.013(3)
F6 0.048(4) 0.083(5) 0.053(4) 0.027(4) 0.013(3) 0.036(3)
F7 0.039(3) 0.047(4) 0.086(5) -0.003(3) 0.041(3) -0.011(3)
F8 0.034(3) 0.052(4) 0.093(5) 0.013(3) 0.042(3) 0.011(3)
N1 0.017(4) 0.021(4) 0.024(4) 0.004(3) 0.004(3) 0.002(3)
N2 0.028(5) 0.064(6) 0.060(6) 0.022(5) -0.002(4) 0.007(4)
N3 0.017(4) 0.031(4) 0.011(3) -0.004(3) -0.001(3) 0.000(3)
N4 0.025(5) 0.071(7) 0.080(7) 0.007(6) 0.001(5) 0.005(5)
O1 0.020(3) 0.020(3) 0.019(3) -0.002(2) 0.008(2) -0.003(2)
O2 0.024(3) 0.022(3) 0.013(3) 0.003(2) 0.009(2) 0.004(2)
O3 0.025(3) 0.014(3) 0.021(3) 0.000(2) 0.008(2) -0.002(2)
O4 0.024(3) 0.018(3) 0.016(3) 0.002(2) 0.007(2) 0.005(2)
O5 0.023(3) 0.024(3) 0.015(3) 0.002(2) 0.008(2) 0.007(2)
O6 0.024(3) 0.018(3) 0.022(3) 0.001(2) 0.014(3) 0.000(2)
O7 0.019(3) 0.016(3) 0.016(3) 0.002(2) 0.007(2) 0.005(2)
O8 0.019(3) 0.009(3) 0.014(3) -0.006(2) 0.003(2) -0.005(2)
Fe2 0.0135(6) 0.0151(6) 0.0121(6) -0.0036(4) 0.0017(5) -0.0023(4)
Fe1 0.0115(6) 0.0157(6) 0.0148(6) 0.0008(5) 0.0019(5) -0.0014(4)

loop_
_geom_bond_atom_site_label_1
_geom_bond_atom_site_label_2
_geom_bond_distance
_geom_bond_site_symmetry_2
_geom_bond_publ_flag
C1 N1 1.330(10) . ?
C1 C2 1.376(12) . ?
C2 C3 1.357(12) . ?
C3 C4 1.369(12) . ?
C3 C6 1.446(12) . ?
C4 C5 1.387(12) . ?
C5 N1 1.308(11) . ?
C6 N2 1.125(11) . ?
C7 N3 1.312(10) . ?
C7 C8 1.358(12) . ?
C8 C9 1.368(12) . ?
C9 C10 1.373(12) . ?
C9 C12 1.438(12) . ?
C10 C11 1.378(12) . ?
C11 N3 1.325(11) . ?
C12 N4 1.141(11) . ?
C18 O2 1.242(9) . ?
C18 O1 1.265(9) . ?
C18 C19 1.497(11) . ?
C19 C20 1.400(11) . ?
C19 C24 1.420(11) . ?
C20 C21 1.372(11) . ?
C20 C31 1.502(11) . ?
C21 C22 1.377(12) . ?
C22 C23 1.391(12) . ?
C23 C24 1.379(11) . ?
C24 C25 1.496(11) . ?
C25 C26 1.387(12) . ?
C25 C30 1.400(12) . ?
C26 C27 1.387(12) . ?
C27 C28 1.362(13) . ?
C28 C29 1.355(14) . ?
C28 F2 1.371(10) . ?
C29 C30 1.388(12) . ?
C31 C32 1.368(12) . ?
C31 C36 1.370(12) . ?
C32 C33 1.388(12) . ?
C33 C34 1.361(14) . ?
C34 C35 1.369(13) . ?
C34 F1 1.371(11) . ?
C35 C36 1.393(12) . ?
C37 O4 1.256(9) . ?
C37 O3 1.266(9) . ?
C37 C38 1.509(11) . ?
C38 C39 1.406(12) . ?
C38 C43 1.431(11) . ?
C39 C40 1.376(11) . ?
C39 C50 1.506(11) . ?
C40 C41 1.375(12) . ?
C41 C42 1.370(13) . ?
C42 C43 1.386(11) . ?
C43 C44 1.496(12) . ?
C44 C49 1.379(11) . ?
C44 C45 1.389(11) . ?
C45 C46 1.373(13) . ?
C46 C47 1.357(14) . ?
C47 F3 1.341(11) . ?
C47 C48 1.381(13) . ?
C48 C49 1.394(12) . ?
C50 C55 1.380(12) . ?
C50 C51 1.383(12) . ?
C51 C52 1.381(13) . ?
C52 C53 1.359(14) . ?
C53 C54 1.357(14) . ?
C53 F4 1.359(11) . ?
C54 C55 1.416(12) . ?
C56 O5 1.244(9) . ?
C56 O6 1.266(9) . ?
C56 C57 1.505(10) . ?
C57 C58 1.396(11) . ?
C57 C62 1.413(11) . ?
C58 C59 1.379(11) . ?
C58 C69 1.491(11) . ?
C59 C60 1.391(12) . ?
C60 C61 1.379(12) . ?
C61 C62 1.405(11) . ?
C62 C63 1.483(12) . ?
C63 C64 1.375(11) . ?
C63 C68 1.394(11) . ?
C64 C65 1.381(13) . ?
C65 C66 1.358(14) . ?
C66 F6 1.341(11) . ?
C66 C67 1.374(13) . ?
C67 C68 1.386(12) . ?
C69 C74 1.384(12) . ?
C69 C70 1.385(11) . ?
C70 C71 1.380(13) . ?
C71 C72 1.372(14) . ?
C72 F5 1.355(10) . ?
C72 C73 1.397(14) . ?
C73 C74 1.368(13) . ?
C75 O7 1.247(8) . ?
C75 O8 1.261(9) . ?
C75 C76 1.516(10) . ?
C76 C77 1.392(10) . ?
C76 C81 1.420(10) . ?
C77 C78 1.414(11) . ?
C77 C88 1.494(11) . ?
C78 C79 1.360(11) . ?
C79 C80 1.391(12) . ?
C80 C81 1.396(11) . ?
C81 C82 1.508(11) . ?
C82 C87 1.361(11) . ?
C82 C83 1.380(11) . ?
C83 C84 1.399(12) . ?
C84 C85 1.354(13) . ?
C85 C86 1.365(13) . ?
C85 F7 1.373(10) . ?
C86 C87 1.410(12) . ?
C88 C89 1.388(11) . ?
C88 C93 1.391(11) . ?
C89 C90 1.363(12) . ?
C90 C91 1.372(13) . ?
C91 C92 1.367(13) . ?
C91 F8 1.369(10) . ?
C92 C93 1.384(11) . ?
Cl1S C1S 1.65(2) . ?
Cl2S C1S 1.679(19) . ?
Cl3S C2S 1.668(16) . ?
Cl4S C2S 1.717(16) . ?
Cl5S C3S 1.76(2) . ?
Cl6S C3S 1.578(19) . ?
Cl7S C4S 1.667(17) . ?
Cl8S C4S 1.755(18) . ?
N1 Fe1 2.084(6) . ?
N3 Fe2 2.095(6) . ?
O1 Fe1 2.038(5) . ?
O2 Fe2 2.058(5) . ?
O3 Fe1 2.113(5) . ?
O4 Fe2 2.070(5) . ?
O5 Fe1 2.040(5) . ?
O6 Fe2 2.063(5) . ?
O7 Fe1 2.120(5) . ?
O8 Fe2 2.083(5) . ?
Fe2 Fe1 2.7411(15) . ?
Cl1M C1M 1.66(2) . ?
Cl1M C1M 1.85(5) 2_566 ?
C1M C1M 1.77(10) 2_566 ?
C1M Cl1M 1.85(5) 2_566 ?
Cl2M C2M 1.50(12) 2_566 ?
Cl2M C2M 1.65(2) . ?
C2M Cl2M 1.50(12) 2_566 ?
C2M C2M 1.8(2) 2_566 ?
